data_7200543
loop_
_publ_author_name
'Constable, Edwin C.'
'Zhang, Guoqi'
'Housecroft, Catherine E.'
'Neuburger, Markus'
'Schaffner, Silvia'

_publ_section_title
;
 Hierarchical multicomponent assembly utilizing sequential metal--ligand
 and hydrogen-bonding interactions
;
_journal_coden_ASTM CRECF4
_journal_issue 4
_journal_name_full CrystEngComm
_journal_page_first 657
_journal_page_last 662
_journal_paper_doi 10.1039/b817706f
_journal_volume 11
_journal_year 2009
_chemical_absolute_configuration ad
_chemical_formula_moiety '2(C24 H28 Cu N2 O4), C12 H8 O4, 2(H2 O)'
_chemical_formula_sum 'C60 H68 Cu2 N4 O14'
_chemical_formula_weight 1196.31
_space_group_IT_number 4
_symmetry_cell_setting monoclinic
_symmetry_space_group_name_Hall 'P 2yb'
_symmetry_space_group_name_H-M 'P 1 21 1'
_atom_sites_solution_hydrogens geom
_atom_sites_solution_primary direct
_audit_creation_date 08-09-01
_audit_creation_method CRYSTALS_ver_12.84
_cell_angle_alpha 90
_cell_angle_beta 104.532(2)
_cell_angle_gamma 90
_cell_formula_units_Z 2
_cell_length_a 16.2898(8)
_cell_length_b 7.7309(4)
_cell_length_c 22.0964(11)
_cell_measurement_reflns_used 0
_cell_measurement_temperature 123
_cell_measurement_theta_max 0
_cell_measurement_theta_min 0
_cell_volume 2693.7(2)
_computing_cell_refinement 'DENZO/SCALEPACK (Otwinowski & Minor, 1997)'
_computing_data_collection 'COLLECT (Nonius, 1997-2001).'
_computing_data_reduction 'DENZO/SCALEPACK (Otwinowski & Minor, 1997)'
_computing_molecular_graphics 'CAMERON (Watkin et al., 1996)'
_computing_publication_material 'CRYSTALS (Betteridge et al., 2003)'
_computing_structure_refinement 'CRYSTALS (Betteridge et al., 2003)'
_computing_structure_solution 'SIR92 (Altomare et al., 1994)'
_diffrn_ambient_temperature 123
_diffrn_measured_fraction_theta_full 0.988
_diffrn_measured_fraction_theta_max 0.982
_diffrn_measurement_device_type 'Nonius KappaCCD'
_diffrn_measurement_method '\f & \w scans'
_diffrn_radiation_monochromator graphite
_diffrn_radiation_type 'Mo K\a'
_diffrn_radiation_wavelength 0.71073
_diffrn_reflns_av_R_equivalents 0.034
_diffrn_reflns_limit_h_max 21
_diffrn_reflns_limit_h_min -21
_diffrn_reflns_limit_k_max 10
_diffrn_reflns_limit_k_min -9
_diffrn_reflns_limit_l_max 29
_diffrn_reflns_limit_l_min -29
_diffrn_reflns_number 28759
_diffrn_reflns_theta_full 25.268
_diffrn_reflns_theta_max 28.075
_diffrn_reflns_theta_min 2.015
_diffrn_standards_number 0
_exptl_absorpt_coefficient_mu 0.863
_exptl_absorpt_correction_T_max 0.97
_exptl_absorpt_correction_T_min 0.95
_exptl_absorpt_correction_type multi-scan
_exptl_absorpt_process_details 'DENZO/SCALEPACK (Otwinowski & Minor, 1997)'
_exptl_crystal_colour brown
_exptl_crystal_density_diffrn 1.475
_exptl_crystal_description needle
_exptl_crystal_F_000 1252
_exptl_crystal_size_max 0.40
_exptl_crystal_size_mid 0.06
_exptl_crystal_size_min 0.03
_refine_diff_density_max 0.34
_refine_diff_density_min -0.52
_refine_ls_abs_structure_details 'Flack (1983), 5561 Friedel-pairs'
_refine_ls_abs_structure_Flack 0.010(12)
_refine_ls_extinction_method None
_refine_ls_goodness_of_fit_ref 1.1162
_refine_ls_hydrogen_treatment constr
_refine_ls_matrix_type full
_refine_ls_number_parameters 740
_refine_ls_number_reflns 7434
_refine_ls_number_restraints 35
_refine_ls_R_factor_all 0.0667
_refine_ls_R_factor_gt 0.0300
_refine_ls_shift/su_max 0.000268
_refine_ls_structure_factor_coef F
_refine_ls_weighting_details
;
Method, part 1, Chebychev polynomial, (Watkin, 1994, Prince, 1982)
[weight] = 1.0/[A~0~*T~0~(x)+A~1~*T~1~(x) ... +A~n-1~]*T~n-1~(x)]
where A~i~ are the Chebychev coefficients listed below and x= Fcalc/Fmax
Method = Robust Weighting (Prince, 1982)
W = [weight] * [1-(deltaF/6*sigmaF)^2^]^2^
A~i~ are:
0.625 -0.247E-01 0.339
;
_refine_ls_weighting_scheme calc
_refine_ls_wR_factor_all 0.0558
_refine_ls_wR_factor_gt 0.0310
_refine_ls_wR_factor_ref 0.0310
_reflns_limit_h_max 20
_reflns_limit_h_min -21
_reflns_limit_k_max 10
_reflns_limit_k_min -9
_reflns_limit_l_max 29
_reflns_limit_l_min 0
_reflns_number_gt 7434
_reflns_number_total 12470
_reflns_threshold_expression I>3.0\s(I)
_oxford_diffrn_Wilson_B_factor 0.00
_oxford_diffrn_Wilson_scale 0.00
_oxford_refine_ls_scale 0.3088(2)
_oxford_structure_analysis_title 'gq19_2_123k_0m in P2(1)'
_cod_data_source_file B817706F.txt
_cod_data_source_block gq19_2_123k
_cod_depositor_comments
;
The following automatic conversions were performed:
'_symmetry_cell_setting' value 'Monoclinic' changed to 'monoclinic'
according to '/home/saulius/struct/CIF-dictionaries/cif_core.dic'
dictionary named 'cif_core.dic' version 2.4.1 from 2010-06-29.

Automatic conversion script
Id: cif_fix_enum 1527 2010-12-29 10:47:43Z saulius 

 Replaced the incorrect bibliographical reference to the original
 publication with a proper one.

 Antanas Vaitkus,
 2019-09-18
;
_cod_original_sg_symbol_H-M 'P 21'
_cod_database_code 7200543

loop_
_symmetry_equiv_pos_as_xyz
x,y,z
-x,y+1/2,-z

loop_
_atom_site_label
_atom_site_type_symbol
_atom_site_fract_x
_atom_site_fract_y
_atom_site_fract_z
_atom_site_U_iso_or_equiv
_atom_site_occupancy
_atom_site_adp_type
_atom_site_refinement_flags_posn
_atom_site_refinement_flags_adp
_atom_site_refinement_flags_occupancy
_atom_site_disorder_assembly
_atom_site_disorder_group
_atom_site_attached_hydrogens
Cu1 Cu 0.73276(5) 0.14093(10) 0.71286(3) 0.0158 1.0000 Uani . . . . . .
Cu2 Cu 0.76657(4) 0.73631(10) -0.21017(3) 0.0143 1.0000 Uani . . . . . .
N1 N 0.7872(3) 0.2550(5) 0.79073(17) 0.0190 1.0000 Uani . . . . . .
N2 N 0.6380(3) 0.1144(4) 0.75053(17) 0.0196 1.0000 Uani . . . . . .
N3 N 0.8660(3) 0.7106(4) -0.24327(16) 0.0152 1.0000 Uani . . . . . .
N4 N 0.7048(3) 0.6738(5) -0.29558(17) 0.0184 1.0000 Uani . . . . . .
C1 C 0.9103(4) 0.1815(6) 0.7173(2) 0.0165 1.0000 Uani . . . . . .
C2 C 0.9804(4) 0.1625(6) 0.6884(2) 0.0209 1.0000 Uani . . . . . .
C3 C 1.0597(4) 0.2247(6) 0.7168(2) 0.0242 1.0000 Uani . . . . . .
C4 C 1.0754(5) 0.3060(7) 0.7754(3) 0.0289 1.0000 Uani . . . . . .
C5 C 1.0117(4) 0.3268(7) 0.8043(3) 0.0257 1.0000 Uani . . . . . .
C6 C 0.9277(4) 0.2637(6) 0.7765(2) 0.0189 1.0000 Uani . . . . . .
C7 C 0.8657(4) 0.2913(6) 0.8105(2) 0.0208 1.0000 Uani . . . . . .
C8 C 0.7252(2) 0.2972(5) 0.82812(16) 0.0203 1.0000 Uani . . . . . .
C9 C 0.7619(4) 0.3355(7) 0.8974(2) 0.0286 1.0000 Uani . . . . . .
C10 C 0.6896(3) 0.3722(5) 0.92892(18) 0.0319 1.0000 Uani . . . . . .
C11 C 0.6243(3) 0.2298(6) 0.91796(17) 0.0358 1.0000 Uani . . . . . .
C12 C 0.5885(4) 0.1899(6) 0.8483(2) 0.0290 1.0000 Uani . . . . . .
C13 C 0.6624(2) 0.1520(5) 0.81867(14) 0.0214 1.0000 Uani . . . . . .
C14 C 0.5619(4) 0.0701(6) 0.7223(2) 0.0201 1.0000 Uani . . . . . .
C15 C 0.5335(4) 0.0174(7) 0.6579(3) 0.0211 1.0000 Uani . . . . . .
C16 C 0.4512(4) -0.0488(7) 0.6369(3) 0.0262 1.0000 Uani . . . . . .
C17 C 0.4206(4) -0.1161(7) 0.5797(3) 0.0272 1.0000 Uani . . . . . .
C18 C 0.4751(4) -0.1226(6) 0.5389(2) 0.0205 1.0000 Uani . . . . . .
C19 C 0.5568(4) -0.0590(7) 0.5565(2) 0.0190 1.0000 Uani . . . . . .
C20 C 0.5900(4) 0.0170(6) 0.6175(2) 0.0161 1.0000 Uani . . . . . .
C21 C 1.0275(3) 0.0548(6) 0.6011(2) 0.0298 1.0000 Uani . . . . . .
C22 C 0.9936(4) -0.0533(7) 0.5438(2) 0.0364 1.0000 Uani . . . . . .
C23 C 0.5843(4) -0.1482(7) 0.4606(2) 0.0241 1.0000 Uani . . . . . .
C24 C 0.6550(4) -0.1301(7) 0.4275(3) 0.0272 1.0000 Uani . . . . . .
C31 C 0.9093(4) 0.8787(6) -0.1193(2) 0.0172 1.0000 Uani . . . . . .
C32 C 0.9428(4) 0.9653(6) -0.0617(2) 0.0178 1.0000 Uani . . . . . .
C33 C 1.0217(4) 1.0363(6) -0.0469(2) 0.0226 1.0000 Uani . . . . . .
C34 C 1.0747(4) 1.0170(7) -0.0865(3) 0.0241 1.0000 Uani . . . . . .
C35 C 1.0474(4) 0.9269(7) -0.1419(3) 0.0201 1.0000 Uani . . . . . .
C36 C 0.9634(4) 0.8586(7) -0.1587(2) 0.0177 1.0000 Uani . . . . . .
C37 C 0.9397(4) 0.7711(6) -0.2183(2) 0.0174 1.0000 Uani . . . . . .
C38 C 0.8454(2) 0.6189(4) -0.30381(15) 0.0181 1.0000 Uani . . . . . .
C39 C 0.9115(3) 0.6315(6) -0.3424(2) 0.0236 1.0000 Uani . . . . . .
C40 C 0.8799(3) 0.5284(5) -0.40310(16) 0.0279 1.0000 Uani . . . . . .
C41 C 0.7925(3) 0.5910(5) -0.43935(17) 0.0278 1.0000 Uani . . . . . .
C42 C 0.7273(4) 0.5792(7) -0.4003(2) 0.0244 1.0000 Uani . . . . . .
C43 C 0.7585(2) 0.6824(5) -0.33991(15) 0.0182 1.0000 Uani . . . . . .
C44 C 0.6271(4) 0.6255(7) -0.3111(2) 0.0230 1.0000 Uani . . . . . .
C45 C 0.5680(4) 0.6223(7) -0.2710(3) 0.0221 1.0000 Uani . . . . . .
C46 C 0.4861(4) 0.5673(8) -0.2981(3) 0.0330 1.0000 Uani . . . . . .
C47 C 0.4249(4) 0.5671(8) -0.2658(3) 0.0353 1.0000 Uani . . . . . .
C48 C 0.4448(4) 0.6260(7) -0.2041(3) 0.0303 1.0000 Uani . . . . . .
C49 C 0.5255(3) 0.6803(6) -0.1766(2) 0.0229 1.0000 Uani . . . . . .
C50 C 0.5914(4) 0.6800(6) -0.2083(2) 0.0176 1.0000 Uani . . . . . .
C51 C 0.9112(4) 1.0647(7) 0.0329(2) 0.0261 1.0000 Uani . . . . . .
C52 C 0.8428(4) 1.0497(7) 0.0671(2) 0.0280 1.0000 Uani . . . . . .
C53 C 0.4751(6) 0.7757(13) -0.0940(5) 0.0301 0.5000 Uani D U . . . .
C54 C 0.5040(8) 0.8762(13) -0.0349(5) 0.0362 0.5000 Uani D U . . . .
C63 C 0.5072(5) 0.7094(10) -0.0671(3) 0.0298 0.5000 Uani D U . . . .
C64 C 0.4527(6) 0.8665(11) -0.0690(4) 0.0358 0.5000 Uani D U . . . .
C81 C 0.7079(4) 0.6420(7) 0.1605(2) 0.0217 1.0000 Uani . . . . . .
C82 C 0.6909(4) 0.7279(7) 0.2132(3) 0.0304 1.0000 Uani . . . . . .
C83 C 0.7059(5) 0.6481(8) 0.2695(3) 0.0331 1.0000 Uani . . . . . .
C84 C 0.7414(4) 0.4781(7) 0.2774(3) 0.0214 1.0000 Uani . . . . . .
C85 C 0.7600(4) 0.3921(7) 0.3363(2) 0.0217 1.0000 Uani . . . . . .
C86 C 0.7952(4) 0.2284(7) 0.3426(2) 0.0218 1.0000 Uani . . . . . .
C87 C 0.8128(4) 0.1468(7) 0.2903(2) 0.0257 1.0000 Uani . . . . . .
C88 C 0.7936(4) 0.2255(7) 0.2334(2) 0.0241 1.0000 Uani . . . . . .
C89 C 0.7589(4) 0.3928(7) 0.2249(2) 0.0185 1.0000 Uani . . . . . .
C90 C 0.7407(4) 0.4796(7) 0.1673(3) 0.0207 1.0000 Uani . . . . . .
C91 C 0.6919(4) 0.7430(8) 0.1009(3) 0.0254 1.0000 Uani . . . . . .
C92 C 0.8132(4) 0.1348(8) 0.4034(2) 0.0229 1.0000 Uani . . . . . .
O1 O 0.8357(3) 0.1289(5) 0.68661(16) 0.0186 1.0000 Uani . . . . . .
O2 O 0.6686(3) 0.0712(4) 0.63169(15) 0.0166 1.0000 Uani . . . . . .
O3 O 0.8308(3) 0.8194(4) -0.13108(16) 0.0189 1.0000 Uani . . . . . .
O4 O 0.6675(2) 0.7326(5) -0.17848(16) 0.0181 1.0000 Uani . . . . . .
O5 O 0.9594(2) 0.0829(4) 0.63153(14) 0.0223 1.0000 Uani . . . . . .
O6 O 0.8856(3) 0.9722(5) -0.02440(16) 0.0225 1.0000 Uani . . . . . .
O7 O 0.6122(2) -0.0596(4) 0.51950(16) 0.0185 1.0000 Uani . . . . . .
O8 O 0.5517(2) 0.7403(5) -0.11602(16) 0.0373 1.0000 Uani D U . . . .
O11 O 0.8394(3) -0.0128(5) 0.40791(19) 0.0369 1.0000 Uani . . . . . .
O12 O 0.7949(3) 0.2255(5) 0.44930(16) 0.0269 1.0000 Uani . . . . . .
O13 O 0.7140(3) 0.6568(5) 0.05557(16) 0.0247 1.0000 Uani . . . . . .
O14 O 0.6630(3) 0.8883(6) 0.0951(2) 0.0415 1.0000 Uani . . . . . .
O51 O 0.7184(3) 0.8193(5) -0.04590(17) 0.0263 1.0000 Uani . . . . . .
O52 O 0.7874(3) 0.0679(5) 0.55075(17) 0.0251 1.0000 Uani . . . . . .
H1 H 0.8055 0.1723 0.4824 0.0205 1.0000 Uiso R . . . . .
H2 H 0.7173 0.7136 0.0250 0.0291 1.0000 Uiso R . . . . .
H3 H 0.6861 0.7881 -0.0786 0.0350 1.0000 Uiso R . . . . .
H4 H 0.7599 0.8607 -0.0555 0.0420 1.0000 Uiso R . . . . .
H5 H 0.8236 0.0779 0.5838 0.0351 1.0000 Uiso R . . . . .
H6 H 0.7417 0.0741 0.5600 0.0278 1.0000 Uiso R . . . . .
H31 H 1.1048 0.2127 0.6963 0.0297 1.0000 Uiso R . . . . .
H41 H 1.1314 0.3472 0.7950 0.0306 1.0000 Uiso R . . . . .
H51 H 1.0229 0.3838 0.8441 0.0298 1.0000 Uiso R . . . . .
H71 H 0.8838 0.3421 0.8513 0.0229 1.0000 Uiso R . . . . .
H81 H 0.6948 0.3986 0.8098 0.0239 1.0000 Uiso R . . . . .
H91 H 0.7980 0.4353 0.9017 0.0321 1.0000 Uiso R . . . . .
H92 H 0.7943 0.2378 0.9170 0.0321 1.0000 Uiso R . . . . .
H101 H 0.7134 0.3831 0.9731 0.0391 1.0000 Uiso R . . . . .
H102 H 0.6622 0.4786 0.9128 0.0391 1.0000 Uiso R . . . . .
H111 H 0.5786 0.2642 0.9356 0.0455 1.0000 Uiso R . . . . .
H112 H 0.6502 0.1266 0.9384 0.0455 1.0000 Uiso R . . . . .
H121 H 0.5569 0.2878 0.8281 0.0357 1.0000 Uiso R . . . . .
H122 H 0.5518 0.0909 0.8437 0.0357 1.0000 Uiso R . . . . .
H131 H 0.6915 0.0521 0.8394 0.0270 1.0000 Uiso R . . . . .
H141 H 0.5204 0.0713 0.7464 0.0265 1.0000 Uiso R . . . . .
H161 H 0.4147 -0.0451 0.6648 0.0310 1.0000 Uiso R . . . . .
H171 H 0.3636 -0.1596 0.5673 0.0338 1.0000 Uiso R . . . . .
H181 H 0.4546 -0.1719 0.4980 0.0246 1.0000 Uiso R . . . . .
H211 H 1.0482 0.1634 0.5899 0.0367 1.0000 Uiso R . . . . .
H212 H 1.0729 -0.0064 0.6290 0.0367 1.0000 Uiso R . . . . .
H221 H 1.0378 -0.0746 0.5231 0.0455 1.0000 Uiso R . . . . .
H222 H 0.9481 0.0083 0.5162 0.0455 1.0000 Uiso R . . . . .
H223 H 0.9729 -0.1615 0.5553 0.0455 1.0000 Uiso R . . . . .
H231 H 0.5330 -0.0970 0.4361 0.0289 1.0000 Uiso R . . . . .
H232 H 0.5747 -0.2683 0.4674 0.0289 1.0000 Uiso R . . . . .
H241 H 0.6388 -0.1878 0.3878 0.0306 1.0000 Uiso R . . . . .
H242 H 0.6645 -0.0097 0.4211 0.0306 1.0000 Uiso R . . . . .
H243 H 0.7061 -0.1810 0.4524 0.0306 1.0000 Uiso R . . . . .
H331 H 1.0406 1.1004 -0.0088 0.0247 1.0000 Uiso R . . . . .
H341 H 1.1308 1.0655 -0.0750 0.0298 1.0000 Uiso R . . . . .
H351 H 1.0845 0.9107 -0.1690 0.0272 1.0000 Uiso R . . . . .
H371 H 0.9826 0.7581 -0.2409 0.0222 1.0000 Uiso R . . . . .
H381 H 0.8396 0.4985 -0.2951 0.0217 1.0000 Uiso R . . . . .
H391 H 0.9645 0.5847 -0.3187 0.0316 1.0000 Uiso R . . . . .
H392 H 0.9192 0.7505 -0.3521 0.0316 1.0000 Uiso R . . . . .
H401 H 0.9193 0.5428 -0.4285 0.0352 1.0000 Uiso R . . . . .
H402 H 0.8764 0.4082 -0.3932 0.0352 1.0000 Uiso R . . . . .
H411 H 0.7970 0.7093 -0.4513 0.0354 1.0000 Uiso R . . . . .
H412 H 0.7736 0.5211 -0.4761 0.0354 1.0000 Uiso R . . . . .
H421 H 0.7193 0.4603 -0.3906 0.0276 1.0000 Uiso R . . . . .
H422 H 0.6743 0.6268 -0.4235 0.0276 1.0000 Uiso R . . . . .
H431 H 0.7637 0.8015 -0.3507 0.0234 1.0000 Uiso R . . . . .
H441 H 0.6050 0.5885 -0.3535 0.0254 1.0000 Uiso R . . . . .
H461 H 0.4720 0.5283 -0.3407 0.0359 1.0000 Uiso R . . . . .
H471 H 0.3689 0.5258 -0.2852 0.0421 1.0000 Uiso R . . . . .
H481 H 0.4018 0.6299 -0.1813 0.0378 1.0000 Uiso R . . . . .
H511 H 0.9628 1.0158 0.0580 0.0301 1.0000 Uiso R . . . . .
H512 H 0.9204 1.1840 0.0246 0.0301 1.0000 Uiso R . . . . .
H521 H 0.8592 1.1114 0.1059 0.0324 1.0000 Uiso R . . . . .
H522 H 0.8338 0.9301 0.0751 0.0324 1.0000 Uiso R . . . . .
H523 H 0.7914 1.0983 0.0417 0.0324 1.0000 Uiso R . . . . .
H531 H 0.4356 0.8430 -0.1245 0.0337 0.5000 Uiso R . . . . .
H532 H 0.4487 0.6694 -0.0867 0.0337 0.5000 Uiso R . . . . .
H541 H 0.4560 0.9029 -0.0188 0.0515 0.5000 Uiso R . . . . .
H542 H 0.5308 0.9816 -0.0428 0.0515 0.5000 Uiso R . . . . .
H543 H 0.5438 0.8080 -0.0049 0.0515 0.5000 Uiso R . . . . .
H631 H 0.5465 0.6980 -0.0269 0.0342 0.5000 Uiso R . . . . .
H632 H 0.4727 0.6072 -0.0759 0.0342 0.5000 Uiso R . . . . .
H641 H 0.4210 0.8564 -0.0380 0.0465 0.5000 Uiso R . . . . .
H642 H 0.4881 0.9674 -0.0606 0.0465 0.5000 Uiso R . . . . .
H643 H 0.4144 0.8766 -0.1096 0.0465 0.5000 Uiso R . . . . .
H821 H 0.6689 0.8437 0.2087 0.0385 1.0000 Uiso R . . . . .
H831 H 0.6926 0.7063 0.3043 0.0418 1.0000 Uiso R . . . . .
H851 H 0.7481 0.4484 0.3719 0.0270 1.0000 Uiso R . . . . .
H871 H 0.8387 0.0344 0.2949 0.0323 1.0000 Uiso R . . . . .
H881 H 0.8041 0.1652 0.1981 0.0310 1.0000 Uiso R . . . . .
H901 H 0.7519 0.4228 0.1316 0.0255 1.0000 Uiso R . . . . .

loop_
_atom_site_aniso_label
_atom_site_aniso_U_11
_atom_site_aniso_U_22
_atom_site_aniso_U_33
_atom_site_aniso_U_23
_atom_site_aniso_U_13
_atom_site_aniso_U_12
Cu1 0.0210(4) 0.0151(3) 0.0117(3) 0.0000(2) 0.0050(3) 0.0022(3)
Cu2 0.0173(4) 0.0142(3) 0.0127(3) -0.0012(2) 0.0064(3) 0.0000(3)
N1 0.027(2) 0.0153(19) 0.0133(15) 0.0004(13) 0.0029(14) 0.0028(15)
N2 0.032(2) 0.0133(18) 0.0161(16) 0.0006(13) 0.0111(15) 0.0022(15)
N3 0.0202(19) 0.0119(17) 0.0152(15) 0.0013(12) 0.0076(13) 0.0044(14)
N4 0.028(2) 0.0150(19) 0.0138(15) 0.0045(12) 0.0080(14) 0.0033(14)
C1 0.016(2) 0.016(2) 0.0178(19) 0.0061(15) 0.0049(17) 0.0028(17)
C2 0.029(2) 0.0097(19) 0.0223(19) 0.0016(16) 0.0028(16) 0.0013(17)
C3 0.021(2) 0.022(2) 0.029(2) 0.0062(19) 0.0045(18) -0.0013(19)
C4 0.027(3) 0.022(2) 0.031(2) 0.0034(19) -0.004(2) -0.002(2)
C5 0.027(3) 0.026(3) 0.019(2) -0.0002(19) -0.004(2) -0.001(2)
C6 0.029(3) 0.010(2) 0.015(2) 0.0031(17) 0.000(2) -0.001(2)
C7 0.033(3) 0.0126(19) 0.0144(19) 0.0010(15) 0.0018(18) 0.0022(18)
C8 0.032(2) 0.0158(17) 0.0137(15) -0.0012(13) 0.0078(15) 0.0082(16)
C9 0.045(3) 0.022(2) 0.018(2) -0.0016(17) 0.007(2) 0.008(2)
C10 0.058(3) 0.021(2) 0.0175(18) -0.0034(16) 0.0112(19) 0.014(2)
C11 0.060(3) 0.031(2) 0.0237(17) -0.0016(18) 0.0224(18) 0.010(2)
C12 0.043(3) 0.023(2) 0.025(2) 0.0000(17) 0.016(2) 0.0039(19)
C13 0.038(2) 0.0129(17) 0.0165(14) 0.0011(15) 0.0137(14) 0.0034(17)
C14 0.026(3) 0.014(2) 0.025(2) 0.0049(17) 0.0153(19) 0.0023(18)
C15 0.023(4) 0.019(3) 0.022(3) 0.002(2) 0.006(2) 0.008(2)
C16 0.015(3) 0.028(3) 0.038(3) 0.007(2) 0.013(3) -0.001(2)
C17 0.020(3) 0.030(3) 0.031(3) 0.001(2) 0.005(2) -0.001(2)
C18 0.018(2) 0.024(2) 0.018(2) 0.0003(17) 0.0026(17) 0.0015(18)
C19 0.020(3) 0.021(2) 0.017(2) 0.0047(16) 0.0059(19) -0.0006(18)
C20 0.020(3) 0.011(2) 0.020(2) 0.0022(17) 0.009(2) 0.0049(19)
C21 0.021(2) 0.036(3) 0.035(2) 0.000(2) 0.0125(19) 0.0050(19)
C22 0.038(3) 0.044(3) 0.034(2) -0.002(2) 0.023(2) 0.001(2)
C23 0.025(3) 0.032(3) 0.014(2) -0.0070(17) 0.0018(17) -0.003(2)
C24 0.025(3) 0.035(3) 0.022(2) -0.0080(18) 0.0053(19) 0.008(2)
C31 0.018(3) 0.013(2) 0.019(2) 0.0033(17) 0.002(2) -0.0053(19)
C32 0.020(3) 0.014(2) 0.021(2) 0.0031(16) 0.0084(19) 0.0051(17)
C33 0.027(3) 0.014(2) 0.023(2) 0.0024(15) 0.0008(18) -0.0048(18)
C34 0.018(3) 0.023(2) 0.032(3) 0.0032(19) 0.008(2) -0.0070(19)
C35 0.023(4) 0.020(3) 0.020(2) 0.0013(19) 0.010(2) -0.002(2)
C36 0.019(3) 0.017(3) 0.020(3) 0.005(2) 0.010(2) -0.003(2)
C37 0.022(2) 0.011(2) 0.0215(19) 0.0032(15) 0.0109(17) 0.0014(16)
C38 0.0275(19) 0.0123(18) 0.0167(15) 0.0000(13) 0.0096(14) 0.0015(14)
C39 0.033(2) 0.024(2) 0.0204(18) 0.0002(17) 0.0175(16) 0.005(2)
C40 0.048(3) 0.0209(19) 0.0198(17) -0.0014(15) 0.0173(18) 0.0055(17)
C41 0.048(3) 0.021(2) 0.0162(17) 0.0003(14) 0.0113(17) 0.0092(18)
C42 0.035(3) 0.022(2) 0.013(2) 0.0004(15) 0.0006(18) 0.0040(19)
C43 0.0275(19) 0.0153(17) 0.0126(15) 0.0030(12) 0.0065(14) 0.0040(14)
C44 0.028(3) 0.024(2) 0.0143(19) 0.0045(19) 0.0008(17) -0.003(2)
C45 0.014(3) 0.027(3) 0.025(2) 0.009(2) 0.004(2) 0.003(2)
C46 0.033(4) 0.040(3) 0.020(2) 0.008(2) -0.006(2) -0.009(3)
C47 0.013(3) 0.048(3) 0.040(3) 0.020(2) -0.003(2) -0.008(2)
C48 0.023(3) 0.026(2) 0.045(3) 0.008(2) 0.015(2) 0.0027(19)
C49 0.017(2) 0.019(2) 0.036(2) 0.0038(17) 0.0128(18) -0.0013(16)
C50 0.021(3) 0.010(2) 0.020(2) 0.0036(15) 0.0018(17) 0.0013(17)
C51 0.032(3) 0.026(2) 0.018(2) -0.0048(18) 0.0022(19) -0.003(2)
C52 0.034(3) 0.035(3) 0.015(2) -0.0088(18) 0.0053(19) -0.011(2)
C53 0.026(4) 0.030(4) 0.043(4) 0.000(4) 0.025(4) 0.001(3)
C54 0.028(5) 0.041(5) 0.049(5) -0.007(4) 0.028(4) -0.014(4)
C63 0.028(4) 0.041(4) 0.024(3) 0.006(3) 0.014(3) -0.001(3)
C64 0.025(4) 0.048(5) 0.035(4) 0.006(4) 0.010(4) 0.008(4)
C81 0.022(3) 0.026(3) 0.018(2) 0.006(2) 0.008(2) -0.001(2)
C82 0.044(4) 0.019(2) 0.032(3) -0.002(2) 0.016(3) 0.014(3)
C83 0.047(5) 0.034(3) 0.026(2) 0.001(3) 0.024(3) 0.002(3)
C84 0.019(3) 0.023(3) 0.024(3) -0.001(2) 0.009(2) 0.001(2)
C85 0.024(4) 0.028(3) 0.015(2) 0.003(2) 0.008(2) -0.001(2)
C86 0.019(3) 0.024(2) 0.027(2) 0.003(2) 0.013(2) 0.000(2)
C87 0.030(4) 0.026(3) 0.026(2) 0.007(2) 0.016(2) 0.007(2)
C88 0.030(4) 0.022(3) 0.023(2) 0.000(2) 0.013(2) 0.011(3)
C89 0.020(3) 0.020(3) 0.020(2) 0.001(2) 0.012(2) 0.001(2)
C90 0.018(3) 0.026(3) 0.022(2) -0.006(2) 0.012(2) 0.003(2)
C91 0.021(3) 0.029(3) 0.029(3) -0.001(2) 0.012(2) 0.000(3)
C92 0.020(3) 0.030(3) 0.020(2) 0.008(2) 0.007(2) 0.002(2)
O1 0.0173(19) 0.0219(17) 0.0167(14) -0.0036(13) 0.0045(12) 0.0013(14)
O2 0.015(2) 0.0208(17) 0.0153(17) -0.0013(13) 0.0054(15) -0.0005(15)
O3 0.020(2) 0.0225(19) 0.0160(17) -0.0036(14) 0.0068(16) -0.0030(16)
O4 0.0189(19) 0.0181(15) 0.0182(14) -0.0026(13) 0.0064(13) -0.0034(15)
O5 0.0188(14) 0.0264(16) 0.0232(14) 0.0008(11) 0.0078(11) 0.0018(12)
O6 0.0240(19) 0.0270(17) 0.0171(15) -0.0048(12) 0.0065(13) -0.0047(13)
O7 0.0204(18) 0.0244(16) 0.0116(14) -0.0042(11) 0.0058(13) -0.0026(13)
O8 0.0381(19) 0.0413(19) 0.0438(19) -0.0213(17) 0.0313(16) -0.0193(17)
O11 0.054(3) 0.032(2) 0.029(2) 0.0093(18) 0.018(2) 0.012(2)
O12 0.035(2) 0.0288(19) 0.0172(15) 0.0038(15) 0.0078(14) 0.0042(17)
O13 0.029(2) 0.0271(18) 0.0209(15) 0.0046(15) 0.0118(14) 0.0035(16)
O14 0.055(4) 0.038(2) 0.041(2) 0.015(2) 0.029(2) 0.029(2)
O51 0.033(2) 0.0288(19) 0.0167(16) -0.0009(14) 0.0062(15) -0.0077(16)
O52 0.021(2) 0.040(2) 0.0173(16) 0.0014(15) 0.0099(15) -0.0034(16)

loop_
_atom_type_symbol
_atom_type_scat_dispersion_real
_atom_type_scat_dispersion_imag
_atom_type_scat_Cromer_Mann_a1
_atom_type_scat_Cromer_Mann_b1
_atom_type_scat_Cromer_Mann_a2
_atom_type_scat_Cromer_Mann_b2
_atom_type_scat_Cromer_Mann_a3
_atom_type_scat_Cromer_Mann_b3
_atom_type_scat_Cromer_Mann_a4
_atom_type_scat_Cromer_Mann_b4
_atom_type_scat_Cromer_Mann_c
_atom_type_scat_source
C 0.0033 0.0016 2.3100 20.8439 1.0200 10.2075 1.5886 0.5687 0.8650 51.6512 0.2156 'International Tables Vol C 4.2.6.8 and 6.1.1.4'
H 0.0000 0.0000 0.4930 10.5109 0.3229 26.1257 0.1402 3.1424 0.0408 57.7998 0.0030 'International Tables Vol C 4.2.6.8 and 6.1.1.4'
N 0.0061 0.0033 12.2126 0.0057 3.1322 9.8933 2.0125 28.9975 1.1663 0.5826 -11.5290 'International Tables Vol C 4.2.6.8 and 6.1.1.4'
O 0.0106 0.0060 3.0485 13.2771 2.2868 5.7011 1.5463 0.3239 0.8670 32.9089 0.2508 'International Tables Vol C 4.2.6.8 and 6.1.1.4'
Cl 0.1484 0.1585 11.4604 0.0104 7.1964 1.1662 6.2556 18.5194 1.6455 47.7784 -9.5574 'International Tables Vol C 4.2.6.8 and 6.1.1.4'
Cu 0.3201 1.2651 13.3380 3.5828 7.1676 0.2470 5.6158 11.3966 1.6735 64.8126 1.1910 'International Tables Vol C 4.2.6.8 and 6.1.1.4'
Gd -0.1653 3.9035 25.0709 2.2534 19.0798 0.1820 13.8518 12.9331 3.5454 101.3980 2.4196 'International Tables Vol C 4.2.6.8 and 6.1.1.4'

loop_
_geom_angle_atom_site_label_1
_geom_angle_site_symmetry_1
_geom_angle_atom_site_label_2
_geom_angle_site_symmetry_2
_geom_angle_atom_site_label_3
_geom_angle_site_symmetry_3
_geom_angle
_geom_angle_publ_flag
N1 . Cu1 . N2 . 84.48(18) yes
N1 . Cu1 . O1 . 92.89(17) yes
N2 . Cu1 . O1 . 168.35(16) yes
N1 . Cu1 . O2 . 168.80(16) yes
N2 . Cu1 . O2 . 93.77(16) yes
O1 . Cu1 . O2 . 90.95(16) yes
N3 . Cu2 . N4 . 83.55(17) yes
N3 . Cu2 . O3 . 93.52(17) yes
N4 . Cu2 . O3 . 173.61(16) yes
N3 . Cu2 . O4 . 173.26(15) yes
N4 . Cu2 . O4 . 94.16(17) yes
O3 . Cu2 . O4 . 89.37(17) yes
Cu1 . N1 . C7 . 126.9(4) yes
Cu1 . N1 . C8 . 111.6(3) yes
C7 . N1 . C8 . 121.5(4) yes
Cu1 . N2 . C13 . 112.0(3) yes
Cu1 . N2 . C14 . 126.4(3) yes
C13 . N2 . C14 . 121.6(4) yes
Cu2 . N3 . C37 . 125.5(3) yes
Cu2 . N3 . C38 . 111.6(3) yes
C37 . N3 . C38 . 122.8(4) yes
Cu2 . N4 . C43 . 112.5(3) yes
Cu2 . N4 . C44 . 124.2(3) yes
C43 . N4 . C44 . 123.2(4) yes
C2 . C1 . C6 . 117.1(5) yes
C2 . C1 . O1 . 118.4(5) yes
C6 . C1 . O1 . 124.4(5) yes
C1 . C2 . C3 . 121.2(5) yes
C1 . C2 . O5 . 114.2(5) yes
C3 . C2 . O5 . 124.7(5) yes
C2 . C3 . C4 . 120.8(6) yes
C2 . C3 . H31 . 119.6 no
C4 . C3 . H31 . 119.6 no
C3 . C4 . C5 . 120.1(6) yes
C3 . C4 . H41 . 119.8 no
C5 . C4 . H41 . 120.1 no
C4 . C5 . C6 . 121.1(5) yes
C4 . C5 . H51 . 119.6 no
C6 . C5 . H51 . 119.3 no
C5 . C6 . C1 . 119.7(6) yes
C5 . C6 . C7 . 116.8(5) yes
C1 . C6 . C7 . 123.5(6) yes
C6 . C7 . N1 . 124.9(5) yes
C6 . C7 . H71 . 117.9 no
N1 . C7 . H71 . 117.3 no
N1 . C8 . C9 . 116.6(4) yes
N1 . C8 . C13 . 107.0(3) yes
C9 . C8 . C13 . 111.6(4) yes
N1 . C8 . H81 . 107.1 no
C9 . C8 . H81 . 107.1 no
C13 . C8 . H81 . 107.0 no
C8 . C9 . C10 . 109.8(5) yes
C8 . C9 . H91 . 109.4 no
C10 . C9 . H91 . 109.1 no
C8 . C9 . H92 . 109.4 no
C10 . C9 . H92 . 109.7 no
H91 . C9 . H92 . 109.5 no
C9 . C10 . C11 . 112.5(4) yes
C9 . C10 . H101 . 108.5 no
C11 . C10 . H101 . 108.5 no
C9 . C10 . H102 . 109.1 no
C11 . C10 . H102 . 108.8 no
H101 . C10 . H102 . 109.5 no
C10 . C11 . C12 . 112.5(4) yes
C10 . C11 . H111 . 108.7 no
C12 . C11 . H111 . 108.9 no
C10 . C11 . H112 . 108.8 no
C12 . C11 . H112 . 108.4 no
H111 . C11 . H112 . 109.5 no
C11 . C12 . C13 . 108.9(4) yes
C11 . C12 . H121 . 109.5 no
C13 . C12 . H121 . 109.7 no
C11 . C12 . H122 . 109.7 no
C13 . C12 . H122 . 109.6 no
H121 . C12 . H122 . 109.5 no
C12 . C13 . C8 . 112.2(3) yes
C12 . C13 . N2 . 115.5(3) yes
C8 . C13 . N2 . 106.7(3) yes
C12 . C13 . H131 . 107.3 no
C8 . C13 . H131 . 107.3 no
N2 . C13 . H131 . 107.4 no
N2 . C14 . C15 . 125.8(5) yes
N2 . C14 . H141 . 117.1 no
C15 . C14 . H141 . 117.0 no
C14 . C15 . C16 . 118.3(6) yes
C14 . C15 . C20 . 121.3(6) yes
C16 . C15 . C20 . 120.2(5) yes
C15 . C16 . C17 . 123.6(6) yes
C15 . C16 . H161 . 118.1 no
C17 . C16 . H161 . 118.3 no
C16 . C17 . C18 . 117.9(6) yes
C16 . C17 . H171 . 120.6 no
C18 . C17 . H171 . 121.5 no
C17 . C18 . C19 . 121.5(5) yes
C17 . C18 . H181 . 119.1 no
C19 . C18 . H181 . 119.4 no
C18 . C19 . C20 . 121.2(5) yes
C18 . C19 . O7 . 124.5(5) yes
C20 . C19 . O7 . 114.3(5) yes
C19 . C20 . C15 . 115.6(5) yes
C19 . C20 . O2 . 118.0(5) yes
C15 . C20 . O2 . 126.3(5) yes
C22 . C21 . O5 . 108.2(4) yes
C22 . C21 . H211 . 110.4 no
O5 . C21 . H211 . 110.2 no
C22 . C21 . H212 . 109.2 no
O5 . C21 . H212 . 109.3 no
H211 . C21 . H212 . 109.5 no
C21 . C22 . H221 . 109.7 no
C21 . C22 . H222 . 108.8 no
H221 . C22 . H222 . 109.5 no
C21 . C22 . H223 . 110.0 no
H221 . C22 . H223 . 109.5 no
H222 . C22 . H223 . 109.5 no
C24 . C23 . O7 . 106.7(4) yes
C24 . C23 . H231 . 110.4 no
O7 . C23 . H231 . 110.3 no
C24 . C23 . H232 . 109.8 no
O7 . C23 . H232 . 110.2 no
H231 . C23 . H232 . 109.5 no
C23 . C24 . H241 . 109.3 no
C23 . C24 . H242 . 109.3 no
H241 . C24 . H242 . 109.5 no
C23 . C24 . H243 . 109.8 no
H241 . C24 . H243 . 109.5 no
H242 . C24 . H243 . 109.5 no
C32 . C31 . C36 . 116.8(5) yes
C32 . C31 . O3 . 118.4(5) yes
C36 . C31 . O3 . 124.8(5) yes
C31 . C32 . C33 . 122.3(5) yes
C31 . C32 . O6 . 112.6(5) yes
C33 . C32 . O6 . 125.1(5) yes
C32 . C33 . C34 . 120.5(5) yes
C32 . C33 . H331 . 119.7 no
C34 . C33 . H331 . 119.9 no
C33 . C34 . C35 . 120.1(6) yes
C33 . C34 . H341 . 119.5 no
C35 . C34 . H341 . 120.4 no
C34 . C35 . C36 . 119.5(6) yes
C34 . C35 . H351 . 120.4 no
C36 . C35 . H351 . 120.1 no
C35 . C36 . C31 . 120.7(5) yes
C35 . C36 . C37 . 115.5(5) yes
C31 . C36 . C37 . 123.7(6) yes
C36 . C37 . N3 . 124.9(5) yes
C36 . C37 . H371 . 117.5 no
N3 . C37 . H371 . 117.7 no
N3 . C38 . C39 . 116.1(3) yes
N3 . C38 . C43 . 106.9(3) yes
C39 . C38 . C43 . 112.3(3) yes
N3 . C38 . H381 . 107.1 no
C39 . C38 . H381 . 107.0 no
C43 . C38 . H381 . 107.0 no
C38 . C39 . C40 . 108.9(4) yes
C38 . C39 . H391 . 109.6 no
C40 . C39 . H391 . 109.8 no
C38 . C39 . H392 . 109.5 no
C40 . C39 . H392 . 109.6 no
H391 . C39 . H392 . 109.5 no
C39 . C40 . C41 . 111.0(3) yes
C39 . C40 . H401 . 108.9 no
C41 . C40 . H401 . 109.2 no
C39 . C40 . H402 . 109.2 no
C41 . C40 . H402 . 109.0 no
H401 . C40 . H402 . 109.5 no
C40 . C41 . C42 . 111.9(3) yes
C40 . C41 . H411 . 108.7 no
C42 . C41 . H411 . 109.0 no
C40 . C41 . H412 . 109.0 no
C42 . C41 . H412 . 108.8 no
H411 . C41 . H412 . 109.5 no
C41 . C42 . C43 . 109.6(4) yes
C41 . C42 . H421 . 109.6 no
C43 . C42 . H421 . 109.8 no
C41 . C42 . H422 . 109.5 no
C43 . C42 . H422 . 108.9 no
H421 . C42 . H422 . 109.5 no
C42 . C43 . C38 . 110.6(3) yes
C42 . C43 . N4 . 115.8(4) yes
C38 . C43 . N4 . 105.5(3) yes
C42 . C43 . H431 . 108.4 no
C38 . C43 . H431 . 108.1 no
N4 . C43 . H431 . 108.2 no
N4 . C44 . C45 . 126.8(5) yes
N4 . C44 . H441 . 116.8 no
C45 . C44 . H441 . 116.3 no
C44 . C45 . C46 . 116.9(5) yes
C44 . C45 . C50 . 122.1(6) yes
C46 . C45 . C50 . 120.9(6) yes
C45 . C46 . C47 . 121.7(6) yes
C45 . C46 . H461 . 119.2 no
C47 . C46 . H461 . 119.1 no
C46 . C47 . C48 . 119.3(6) yes
C46 . C47 . H471 . 120.3 no
C48 . C47 . H471 . 120.4 no
C47 . C48 . C49 . 119.7(6) yes
C47 . C48 . H481 . 120.1 no
C49 . C48 . H481 . 120.3 no
C48 . C49 . C50 . 122.7(5) yes
C48 . C49 . O8 . 124.2(5) yes
C50 . C49 . O8 . 113.0(5) yes
C49 . C50 . C45 . 115.7(5) yes
C49 . C50 . O4 . 119.1(5) yes
C45 . C50 . O4 . 125.2(5) yes
C52 . C51 . O6 . 108.7(5) yes
C52 . C51 . H511 . 109.4 no
O6 . C51 . H511 . 109.6 no
C52 . C51 . H512 . 110.0 no
O6 . C51 . H512 . 109.7 no
H511 . C51 . H512 . 109.5 no
C51 . C52 . H521 . 109.7 no
C51 . C52 . H522 . 109.7 no
H521 . C52 . H522 . 109.5 no
C51 . C52 . H523 . 109.0 no
H521 . C52 . H523 . 109.5 no
H522 . C52 . H523 . 109.5 no
C54 . C53 . O8 . 106.1(7) yes
C54 . C53 . H531 . 110.0 no
O8 . C53 . H531 . 109.9 no
C54 . C53 . H532 . 110.8 no
O8 . C53 . H532 . 110.4 no
H531 . C53 . H532 . 109.5 no
C53 . C54 . H541 . 109.2 no
C53 . C54 . H542 . 110.0 no
H541 . C54 . H542 . 109.5 no
C53 . C54 . H543 . 109.2 no
H541 . C54 . H543 . 109.5 no
H542 . C54 . H543 . 109.5 no
C64 . C63 . O8 . 104.3(6) yes
C64 . C63 . H631 . 110.7 no
O8 . C63 . H631 . 111.0 no
C64 . C63 . H632 . 110.5 no
O8 . C63 . H632 . 110.9 no
H631 . C63 . H632 . 109.5 no
C63 . C64 . H641 . 109.6 no
C63 . C64 . H642 . 109.3 no
H641 . C64 . H642 . 109.5 no
C63 . C64 . H643 . 109.5 no
H641 . C64 . H643 . 109.5 no
H642 . C64 . H643 . 109.5 no
C82 . C81 . C90 . 119.5(5) yes
C82 . C81 . C91 . 116.6(5) yes
C90 . C81 . C91 . 123.8(5) yes
C81 . C82 . C83 . 120.7(5) yes
C81 . C82 . H821 . 119.7 no
C83 . C82 . H821 . 119.6 no
C82 . C83 . C84 . 120.3(6) yes
C82 . C83 . H831 . 119.8 no
C84 . C83 . H831 . 119.9 no
C83 . C84 . C85 . 121.9(5) yes
C83 . C84 . C89 . 118.9(4) yes
C85 . C84 . C89 . 119.2(4) yes
C84 . C85 . C86 . 120.5(5) yes
C84 . C85 . H851 . 119.8 no
C86 . C85 . H851 . 119.7 no
C85 . C86 . C87 . 119.4(5) yes
C85 . C86 . C92 . 121.3(5) yes
C87 . C86 . C92 . 119.3(5) yes
C86 . C87 . C88 . 120.8(5) yes
C86 . C87 . H871 . 119.5 no
C88 . C87 . H871 . 119.8 no
C87 . C88 . C89 . 121.8(5) yes
C87 . C88 . H881 . 119.1 no
C89 . C88 . H881 . 119.1 no
C84 . C89 . C88 . 118.2(4) yes
C84 . C89 . C90 . 118.5(4) yes
C88 . C89 . C90 . 123.2(5) yes
C89 . C90 . C81 . 122.0(5) yes
C89 . C90 . H901 . 119.1 no
C81 . C90 . H901 . 118.9 no
C81 . C91 . O13 . 112.5(5) yes
C81 . C91 . O14 . 123.7(5) yes
O13 . C91 . O14 . 123.8(5) yes
C86 . C92 . O11 . 121.1(5) yes
C86 . C92 . O12 . 113.7(5) yes
O11 . C92 . O12 . 125.2(5) yes
C1 . O1 . Cu1 . 127.2(3) yes
C20 . O2 . Cu1 . 125.9(3) yes
C31 . O3 . Cu2 . 125.3(3) yes
C50 . O4 . Cu2 . 126.7(3) yes
C21 . O5 . C2 . 116.8(4) yes
C51 . O6 . C32 . 117.2(4) yes
C23 . O7 . C19 . 116.0(4) yes
C53 . O8 . C49 . 107.5(5) yes
C63 . O8 . C49 . 124.9(5) yes
C92 . O12 . H1 . 112.3 no
C91 . O13 . H2 . 116.2 no
H3 . O51 . H4 . 106.0 no
H5 . O52 . H6 . 105.5 no

loop_
_geom_bond_atom_site_label_1
_geom_bond_site_symmetry_1
_geom_bond_atom_site_label_2
_geom_bond_site_symmetry_2
_geom_bond_distance
_geom_bond_publ_flag
Cu1 . N1 . 1.939(4) yes
Cu1 . N2 . 1.940(4) yes
Cu1 . O1 . 1.910(4) yes
Cu1 . O2 . 1.913(3) yes
Cu2 . N3 . 1.947(4) yes
Cu2 . N4 . 1.963(4) yes
Cu2 . O3 . 1.909(3) yes
Cu2 . O4 . 1.913(4) yes
N1 . C7 . 1.274(7) yes
N1 . C8 . 1.494(5) yes
N2 . C13 . 1.486(5) yes
N2 . C14 . 1.286(7) yes
N3 . C37 . 1.278(6) yes
N3 . C38 . 1.476(5) yes
N4 . C43 . 1.469(5) yes
N4 . C44 . 1.281(7) yes
C1 . C2 . 1.448(8) yes
C1 . C6 . 1.418(7) yes
C1 . O1 . 1.299(6) yes
C2 . C3 . 1.373(7) yes
C2 . O5 . 1.363(6) yes
C3 . C4 . 1.405(8) yes
C3 . H31 . 0.960 no
C4 . C5 . 1.358(10) yes
C4 . H41 . 0.960 no
C5 . C6 . 1.437(8) yes
C5 . H51 . 0.960 no
C6 . C7 . 1.418(9) yes
C7 . H71 . 0.960 no
C8 . C9 . 1.526(6) yes
C8 . C13 . 1.498(5) yes
C8 . H81 . 0.960 no
C9 . C10 . 1.538(8) yes
C9 . H91 . 0.960 no
C9 . H92 . 0.960 no
C10 . C11 . 1.508(6) yes
C10 . H101 . 0.960 no
C10 . H102 . 0.960 no
C11 . C12 . 1.534(6) yes
C11 . H111 . 0.960 no
C11 . H112 . 0.960 no
C12 . C13 . 1.536(6) yes
C12 . H121 . 0.960 no
C12 . H122 . 0.960 no
C13 . H131 . 0.960 no
C14 . C15 . 1.440(7) yes
C14 . H141 . 0.960 no
C15 . C16 . 1.401(9) yes
C15 . C20 . 1.434(9) yes
C16 . C17 . 1.342(9) yes
C16 . H161 . 0.960 no
C17 . C18 . 1.416(9) yes
C17 . H171 . 0.960 no
C18 . C19 . 1.379(8) yes
C18 . H181 . 0.960 no
C19 . C20 . 1.445(7) yes
C19 . O7 . 1.363(7) yes
C20 . O2 . 1.307(7) yes
C21 . C22 . 1.501(7) yes
C21 . O5 . 1.451(6) yes
C21 . H211 . 0.960 no
C21 . H212 . 0.960 no
C22 . H221 . 0.960 no
C22 . H222 . 0.960 no
C22 . H223 . 0.960 no
C23 . C24 . 1.517(9) yes
C23 . O7 . 1.440(6) yes
C23 . H231 . 0.960 no
C23 . H232 . 0.960 no
C24 . H241 . 0.960 no
C24 . H242 . 0.960 no
C24 . H243 . 0.960 no
C31 . C32 . 1.421(7) yes
C31 . C36 . 1.395(9) yes
C31 . O3 . 1.320(7) yes
C32 . C33 . 1.359(8) yes
C32 . O6 . 1.391(7) yes
C33 . C34 . 1.383(9) yes
C33 . H331 . 0.960 no
C34 . C35 . 1.381(8) yes
C34 . H341 . 0.960 no
C35 . C36 . 1.427(8) yes
C35 . H351 . 0.960 no
C36 . C37 . 1.444(7) yes
C37 . H371 . 0.960 no
C38 . C39 . 1.535(6) yes
C38 . C43 . 1.521(5) yes
C38 . H381 . 0.960 no
C39 . C40 . 1.535(6) yes
C39 . H391 . 0.960 no
C39 . H392 . 0.960 no
C40 . C41 . 1.526(6) yes
C40 . H401 . 0.960 no
C40 . H402 . 0.960 no
C41 . C42 . 1.530(8) yes
C41 . H411 . 0.960 no
C41 . H412 . 0.960 no
C42 . C43 . 1.528(6) yes
C42 . H421 . 0.960 no
C42 . H422 . 0.960 no
C43 . H431 . 0.960 no
C44 . C45 . 1.463(9) yes
C44 . H441 . 0.960 no
C45 . C46 . 1.386(8) yes
C45 . C50 . 1.414(7) yes
C46 . C47 . 1.363(10) yes
C46 . H461 . 0.960 no
C47 . C48 . 1.396(9) yes
C47 . H471 . 0.960 no
C48 . C49 . 1.369(8) yes
C48 . H481 . 0.960 no
C49 . C50 . 1.420(8) yes
C49 . O8 . 1.379(6) yes
C50 . O4 . 1.315(6) yes
C51 . C52 . 1.498(9) yes
C51 . O6 . 1.423(6) yes
C51 . H511 . 0.960 no
C51 . H512 . 0.960 no
C52 . H521 . 0.960 no
C52 . H522 . 0.960 no
C52 . H523 . 0.960 no
C53 . C54 . 1.490(8) yes
C53 . O8 . 1.475(8) yes
C53 . H531 . 0.960 no
C53 . H532 . 0.960 no
C54 . H541 . 0.960 no
C54 . H542 . 0.960 no
C54 . H543 . 0.960 no
C63 . C64 . 1.498(8) yes
C63 . O8 . 1.465(6) yes
C63 . H631 . 0.960 no
C63 . H632 . 0.960 no
C64 . H641 . 0.960 no
C64 . H642 . 0.960 no
C64 . H643 . 0.960 no
C81 . C82 . 1.425(8) yes
C81 . C90 . 1.358(8) yes
C81 . C91 . 1.497(7) yes
C82 . C83 . 1.356(8) yes
C82 . H821 . 0.960 no
C83 . C84 . 1.429(8) yes
C83 . H831 . 0.960 no
C84 . C85 . 1.424(7) yes
C84 . C89 . 1.425(4) yes
C85 . C86 . 1.382(8) yes
C85 . H851 . 0.960 no
C86 . C87 . 1.409(8) yes
C86 . C92 . 1.489(7) yes
C87 . C88 . 1.359(7) yes
C87 . H871 . 0.960 no
C88 . C89 . 1.405(7) yes
C88 . H881 . 0.960 no
C89 . C90 . 1.403(7) yes
C90 . H901 . 0.960 no
C91 . O13 . 1.327(7) yes
C91 . O14 . 1.212(7) yes
C92 . O11 . 1.213(7) yes
C92 . O12 . 1.326(7) yes
O12 . H1 . 0.819 no
O13 . H2 . 0.819 no
O51 . H3 . 0.817 no
O51 . H4 . 0.821 no
O52 . H5 . 0.820 no
O52 . H6 . 0.821 no

loop_
_geom_hbond_atom_site_label_D
_geom_hbond_site_symmetry_D
_geom_hbond_atom_site_label_H
_geom_hbond_site_symmetry_H
_geom_hbond_atom_site_label_A
_geom_hbond_site_symmetry_A
_geom_hbond_angle_DHA
_geom_hbond_distance_DH
_geom_hbond_distance_HA
_geom_hbond_distance_DA
_geom_hbond_publ_flag
O12 . H1 . O52 . 159 0.82 1.80 2.581(2) yes
O13 . H2 . O51 . 174 0.82 1.77 2.587(2) yes
O51 . H3 . O4 . 148 0.82 2.19 2.915(2) yes
O51 . H3 . O8 . 139 0.82 2.17 2.835(2) yes
O51 . H4 . O6 . 148 0.82 2.17 2.897(2) yes
O52 . H5 . O5 . 147 0.82 2.20 2.923(2) yes
